data_2005852
loop_
_publ_author_name
'Mizutani, J.'
'Imoto, H.'
'Saito, T.'

_publ_contact_author
;
        Prof Taro Saito
        Department of Chemistry
        School of Science
        The University of Tokyo
        Hongo, Bunkyo, Tokyo 113
        Japan
;
_publ_section_title
;
 A Dinuclear Molybdenum Complex:
 [{MoClO(pyridine)~2~}~2~(\m-S)~2~].2C~5~H~5~N
;
_journal_issue 1
_journal_name_full 'Acta Crystallographica Section C'
_journal_page_first 47
_journal_page_last 50
_journal_paper_doi 10.1107/S0108270196010116
_journal_volume 53
_journal_year 1997
_chemical_formula_iupac '[Mo2 Cl2 (O)2 (S)2 (C5 H5 N)4] , 2C5 H5 N1'
_chemical_formula_moiety '[{MoClO(C~5~H~5~N)~2~}~2~(\m-S)~2~], 2(C~5~H~5~N)'
_chemical_formula_sum 'C30 H30 Cl2 Mo2 N6 O2 S2'
_chemical_formula_weight 833.5
_chemical_name_systematic
;
di-\m-thio-bis[chloro(oxo)bis(pyridine)molybdenum](Mo-Mo)
;
_space_group_IT_number 14
_symmetry_cell_setting monoclinic
_symmetry_space_group_name_Hall '-P 2ybc'
_symmetry_space_group_name_H-M 'P 1 21/c 1'
_cell_angle_alpha 90
_cell_angle_beta 102.89(2)
_cell_angle_gamma 90
_cell_formula_units_Z 4
_cell_length_a 9.217(3)
_cell_length_b 24.675(5)
_cell_length_c 15.698(4)
_cell_measurement_reflns_used 25
_cell_measurement_temperature 300
_cell_measurement_theta_max 15
_cell_measurement_theta_min 13
_cell_volume 3480.2(16)
_computing_cell_refinement 'MSC/AFC Diffractometer Control Software'
_computing_data_collection
;
MSC/AFC Diffractometer Control Software (Molecular Structure Corporation,
1991)
;
_computing_data_reduction 'EQVRL (Imoto, 1992)'
_computing_molecular_graphics 'ORTEP (Johnson, 1965)'
_computing_publication_material ANYBLK
_computing_structure_refinement 'SHELX76 (Sheldrick, 1976), ANYBLK (Imoto, 1989)'
_computing_structure_solution 'SHELXS86 (Sheldrick, 1985)'
_diffrn_ambient_temperature 300
_diffrn_measurement_device 'Rigaku AFC-5R diffractometer'
_diffrn_measurement_method 2\q-\w
_diffrn_radiation_monochromator graphite
_diffrn_radiation_source 'X-ray rotary anode tube'
_diffrn_radiation_type 'Mo K\a'
_diffrn_radiation_wavelength 0.7107
_diffrn_reflns_av_R_equivalents 0.032
_diffrn_reflns_limit_h_max 11
_diffrn_reflns_limit_h_min -11
_diffrn_reflns_limit_k_max 32
_diffrn_reflns_limit_k_min 0
_diffrn_reflns_limit_l_max 20
_diffrn_reflns_limit_l_min 0
_diffrn_reflns_number 8607
_diffrn_reflns_theta_max 27.5
_diffrn_reflns_theta_min 3.0
_diffrn_standards_decay_% 0
_diffrn_standards_interval_count 150
_diffrn_standards_number 3
_exptl_absorpt_coefficient_mu 1.031
_exptl_absorpt_correction_T_max 0.90
_exptl_absorpt_correction_T_min 0.85
_exptl_absorpt_correction_type 'empirical via \y scans (North, Phillips & Mathews, 1968)'
_exptl_crystal_colour orange
_exptl_crystal_density_diffrn 1.591
_exptl_crystal_density_meas ?
_exptl_crystal_description column
_exptl_crystal_F_000 1672
_exptl_crystal_size_max 0.3
_exptl_crystal_size_mid 0.1
_exptl_crystal_size_min 0.1
_refine_diff_density_max 1.60
_refine_diff_density_min -1.24
_refine_ls_extinction_method none
_refine_ls_goodness_of_fit_obs 2.65
_refine_ls_hydrogen_treatment 'H atoms not included'
_refine_ls_matrix_type full
_refine_ls_number_constraints 0
_refine_ls_number_parameters 361
_refine_ls_number_reflns 4540
_refine_ls_number_restraints 0
_refine_ls_R_factor_obs 0.0633
_refine_ls_shift/esd_max 0.006
_refine_ls_structure_factor_coef F
_refine_ls_weighting_details 'w = 1/\s^2^(F)'
_refine_ls_weighting_scheme calc
_refine_ls_wR_factor_obs 0.0384
_reflns_number_observed 4540
_reflns_number_total 7924
_reflns_observed_criterion refl_observed_if_F_>_5.0_sigma(F)
_cod_data_source_file cf1119.cif
_cod_data_source_block default
_cod_depositor_comments
;
The following automatic conversions were performed:

'_exptl_crystal_density_meas' value 'not measured' was changed to '?'
- the value is perceived as not measured.

Automatic conversion script
Id: cif_fix_values 3008 2015-01-20 13:52:24Z robertas 

The following automatic conversions were performed:

'_refine_ls_weighting_scheme' value 'calc w = 1/\s^2^(F)' was changed
to 'calc'. New tag '_refine_ls_weighting_details' was created. The
value of the new tag was set to 'w = 1/\s^2^(F)'.

Automatic conversion script
Id: cif_fix_values 3143 2015-03-26 13:38:13Z robertas 
;
_cod_original_cell_volume 3480.2(15)
_cod_original_sg_symbol_H-M 'P 21/c'
_cod_database_code 2005852

loop_
_symmetry_equiv_pos_as_xyz
+x,+y,+z
-x,1/2+y,1/2-z
-x,-y,-z
x,1/2-y,1/2+z

loop_
_atom_site_aniso_label
_atom_site_aniso_U_11
_atom_site_aniso_U_22
_atom_site_aniso_U_33
_atom_site_aniso_U_12
_atom_site_aniso_U_13
_atom_site_aniso_U_23
Mo1 0.0469(5) 0.0389(4) 0.0434(4) 0.0026(4) 0.0166(4) 0.0003(3)
Mo2 0.0420(4) 0.0359(4) 0.0456(4) 0.0007(4) 0.0176(3) -0.0027(3)
S1 0.0497(15) 0.0389(12) 0.0469(13) 0.0010(11) 0.0200(12) -0.0029(10)
S2 0.0707(18) 0.0453(13) 0.0461(14) 0.0026(13) 0.0224(13) -0.0060(11)
Cl1 0.0633(17) 0.0392(12) 0.0726(16) 0.0061(12) 0.0279(14) -0.0014(11)
Cl2 0.0739(18) 0.0514(13) 0.0535(14) 0.0049(13) 0.0274(13) 0.0069(11)
O1 0.047(3) 0.052(3) 0.049(3) 0.010(3) 0.011(3) 0.011(2)
O2 0.048(4) 0.042(3) 0.064(3) 0.001(3) 0.020(3) -0.003(2)
N1 0.052(5) 0.047(4) 0.054(4) 0.006(4) 0.028(4) 0.011(3)
N2 0.082(6) 0.053(4) 0.043(4) 0.005(5) 0.020(4) 0.004(4)
N3 0.066(6) 0.038(4) 0.065(5) -0.002(4) 0.034(4) -0.006(4)
N4 0.045(4) 0.041(4) 0.060(5) 0.006(3) 0.020(4) 0.011(3)
C11 0.074(7) 0.065(6) 0.075(7) 0.005(5) 0.053(6) 0.002(5)
C12 0.066(7) 0.077(7) 0.084(7) -0.005(6) 0.037(6) 0.007(6)
C13 0.079(8) 0.065(6) 0.077(7) -0.010(6) 0.027(7) 0.004(6)
C14 0.054(6) 0.064(6) 0.064(6) 0.006(5) 0.026(5) 0.012(5)
C15 0.055(6) 0.037(5) 0.038(5) -0.004(4) 0.002(4) -0.002(4)
C21 0.127(11) 0.058(6) 0.084(7) 0.012(7) 0.066(8) 0.023(6)
C22 0.170(14) 0.073(8) 0.079(8) 0.031(9) 0.050(9) 0.026(7)
C23 0.220(18) 0.081(9) 0.061(7) 0.010(11) 0.057(10) 0.005(7)
C24 0.232(18) 0.107(10) 0.052(7) 0.007(12) 0.042(9) 0.014(7)
C25 0.126(11) 0.090(8) 0.040(6) 0.008(7) 0.015(7) -0.002(5)
C31 0.068(7) 0.048(5) 0.077(7) 0.018(5) 0.041(6) 0.016(5)
C32 0.112(11) 0.049(6) 0.117(10) 0.018(7) 0.076(9) 0.011(6)
C33 0.146(14) 0.047(7) 0.124(11) 0.011(8) 0.092(11) -0.002(7)
C34 0.124(11) 0.049(6) 0.090(8) -0.002(7) 0.051(8) -0.016(6)
C35 0.089(8) 0.048(5) 0.072(7) -0.019(6) 0.039(6) -0.024(5)
C41 0.048(6) 0.052(5) 0.078(6) 0.013(5) 0.039(5) 0.018(5)
C42 0.061(7) 0.082(8) 0.091(8) 0.001(7) 0.032(6) 0.018(7)
C43 0.048(7) 0.086(8) 0.123(10) -0.003(6) 0.022(7) 0.037(7)
C44 0.054(7) 0.071(7) 0.105(9) -0.005(6) 0.014(6) 0.019(6)
C45 0.053(6) 0.046(5) 0.061(6) -0.010(5) 0.001(5) 0.005(4)

loop_
_atom_site_label
_atom_site_occupancy
_atom_site_fract_x
_atom_site_fract_y
_atom_site_fract_z
_atom_site_U_iso_or_equiv
_atom_site_thermal_displace_type
Mo1 1.0 0.20453(9) 0.51972(2) 0.24463(4) 0.0420(4) Uani
Mo2 1.0 0.11417(8) 0.62068(2) 0.16346(4) 0.0400(4) Uani
S1 1.0 0.1531(2) 0.54023(7) 0.09718(13) 0.0437(12) Uani
S2 1.0 0.0913(2) 0.59109(8) 0.30043(13) 0.0526(13) Uani
Cl1 1.0 0.2630(2) 0.42726(7) 0.20160(14) 0.0564(13) Uani
Cl2 1.0 0.0476(2) 0.65848(8) 0.01475(13) 0.0575(14) Uani
O1 1.0 0.3876(6) 0.5352(2) 0.2818(3) 0.049(3) Uani
O2 1.0 0.2845(6) 0.64933(18) 0.1881(3) 0.050(3) Uani
N1 1.0 -0.0476(7) 0.4777(2) 0.2138(4) 0.048(4) Uani
N2 1.0 0.2059(9) 0.4793(3) 0.3772(4) 0.059(4) Uani
N3 1.0 0.0232(9) 0.7033(2) 0.2021(4) 0.053(4) Uani
N4 1.0 -0.1541(7) 0.6041(2) 0.1270(4) 0.048(4) Uani
C11 1.0 -0.1469(11) 0.4897(3) 0.2635(5) 0.066(6) Uani
C12 1.0 -0.2916(12) 0.4669(3) 0.2452(6) 0.072(6) Uani
C13 1.0 -0.3345(11) 0.4298(3) 0.1744(6) 0.072(6) Uani
C14 1.0 -0.2284(10) 0.4191(3) 0.1244(5) 0.059(5) Uani
C15 1.0 -0.0881(10) 0.4429(3) 0.1453(5) 0.045(5) Uani
C21 1.0 0.1449(13) 0.4306(3) 0.3852(6) 0.083(7) Uani
C22 1.0 0.1679(16) 0.4055(4) 0.4692(7) 0.104(9) Uani
C23 1.0 0.2483(18) 0.4322(4) 0.5422(7) 0.117(10) Uani
C24 1.0 0.3135(18) 0.4829(5) 0.5323(6) 0.129(11) Uani
C25 1.0 0.2832(13) 0.5058(4) 0.4468(6) 0.086(7) Uani
C31 1.0 -0.0932(11) 0.7297(3) 0.1506(6) 0.061(6) Uani
C32 1.0 -0.1375(13) 0.7817(4) 0.1723(8) 0.084(8) Uani
C33 1.0 -0.0559(17) 0.8032(4) 0.2513(9) 0.096(9) Uani
C34 1.0 0.0614(15) 0.7759(4) 0.3053(7) 0.083(8) Uani
C35 1.0 0.1005(11) 0.7245(3) 0.2796(6) 0.066(6) Uani
C41 1.0 -0.2426(10) 0.6192(3) 0.1820(5) 0.055(5) Uani
C42 1.0 -0.3931(13) 0.6086(4) 0.1643(7) 0.076(7) Uani
C43 1.0 -0.4582(12) 0.5804(4) 0.0862(8) 0.085(8) Uani
C44 1.0 -0.3678(12) 0.5643(3) 0.0292(6) 0.077(7) Uani
C45 1.0 -0.2161(11) 0.5765(3) 0.0511(5) 0.055(5) Uani
N5 0.5 0.546(2) 0.3701(11) 0.3749(18) 0.086(7) Uiso
C51 0.5 0.663(5) 0.3801(16) 0.447(2) 0.086(11) Uiso
C52 0.5 0.535(4) 0.3197(19) 0.325(2) 0.101(14) Uiso
C53 0.5 0.658(5) 0.2912(14) 0.346(2) 0.105(12) Uiso
C54 0.5 0.792(3) 0.3003(14) 0.429(2) 0.078(8) Uiso
C55 0.5 0.779(4) 0.3514(17) 0.469(2) 0.086(10) Uiso
N6 1.0 0.3510(18) 0.1914(5) 0.1317(8) 0.174(5) Uiso
C61 1.0 0.275(2) 0.2365(8) 0.1164(10) 0.173(6) Uiso
C62 1.0 0.322(2) 0.2835(6) 0.0893(9) 0.153(5) Uiso
C63 1.0 0.446(2) 0.2847(6) 0.0625(10) 0.167(6) Uiso
C64 1.0 0.5336(19) 0.2360(7) 0.0688(9) 0.166(6) Uiso
C65 1.0 0.4860(19) 0.1926(6) 0.1087(9) 0.143(5) Uiso
N7 0.5 0.724(3) 0.2772(8) 0.3978(19) 0.089(7) Uiso
C71 0.5 0.550(5) 0.339(2) 0.343(3) 0.132(19) Uiso
C72 0.5 0.616(6) 0.3790(18) 0.414(3) 0.111(15) Uiso
C73 0.5 0.733(6) 0.3714(18) 0.445(3) 0.120(17) Uiso
C74 0.5 0.802(4) 0.320(2) 0.460(2) 0.123(15) Uiso
C75 0.5 0.594(5) 0.2855(16) 0.351(2) 0.122(14) Uiso

loop_
_atom_type_symbol
_atom_type_scat_source
Mo International_Tables_Vol_IV_Table_2.2B
S International_Tables_Vol_IV_Table_2.2B
Cl International_Tables_Vol_IV_Table_2.2B
O International_Tables_Vol_IV_Table_2.2B
N International_Tables_Vol_IV_Table_2.2B
C International_Tables_Vol_IV_Table_2.2B

loop_
_geom_angle_atom_site_label_1
_geom_angle_atom_site_label_2
_geom_angle_atom_site_label_3
_geom_angle
_geom_angle_publ_flag
Mo2 Mo1 S1 52.00(5) no
Mo2 Mo1 S2 52.44(5) no
Mo2 Mo1 Cl1 138.38(6) no
Mo2 Mo1 O1 97.3(2) no
Mo2 Mo1 N1 96.35(15) no
Mo2 Mo1 N2 136.6(2) no
S1 Mo1 S2 101.71(8) yes
S1 Mo1 Cl1 86.39(7) yes
S1 Mo1 O1 105.1(2) yes
S1 Mo1 N1 85.58(15) yes
S1 Mo1 N2 163.1(2) yes
S2 Mo1 Cl1 161.58(8) yes
S2 Mo1 O1 101.3(2) yes
S2 Mo1 N1 84.8(2) yes
S2 Mo1 N2 84.2(2) yes
Cl1 Mo1 O1 92.3(2) yes
Cl1 Mo1 N1 79.3(2) yes
Cl1 Mo1 N2 83.7(2) yes
O1 Mo1 N1 166.1(2) yes
O1 Mo1 N2 89.0(3) yes
N1 Mo1 N2 79.2(3) yes
Mo1 Mo2 S1 52.20(5) no
Mo1 Mo2 S2 52.19(5) no
Mo1 Mo2 Cl2 138.14(5) no
Mo1 Mo2 O2 95.7(2) no
Mo1 Mo2 N3 137.4(2) no
Mo1 Mo2 N4 97.93(14) no
S1 Mo2 S2 101.67(7) yes
S1 Mo2 Cl2 85.94(7) yes
S1 Mo2 O2 103.5(2) yes
S1 Mo2 N3 165.8(2) yes
S1 Mo2 N4 90.0(2) yes
S2 Mo2 Cl2 160.32(8) yes
S2 Mo2 O2 101.1(2) yes
S2 Mo2 N3 85.5(2) yes
S2 Mo2 N4 82.4(2) yes
Cl2 Mo2 O2 94.6(2) yes
Cl2 Mo2 N3 83.6(2) yes
Cl2 Mo2 N4 79.4(2) yes
O2 Mo2 N3 86.8(3) yes
O2 Mo2 N4 164.9(2) yes
N3 Mo2 N4 78.7(3) yes
Mo1 S1 Mo2 75.80(6) yes
Mo1 S2 Mo2 75.37(6) yes
Mo1 N1 C11 121.0(6) no
Mo1 N1 C15 119.7(5) no
C11 N1 C15 119.3(8) no
Mo1 N2 C21 123.6(7) no
Mo1 N2 C25 115.0(7) no
C21 N2 C25 121.2(8) no
Mo2 N3 C31 123.1(6) no
Mo2 N3 C35 114.8(7) no
C31 N3 C35 122.0(8) no
Mo2 N4 C41 121.4(6) no
Mo2 N4 C45 119.2(6) no
C41 N4 C45 119.3(8) no
N1 C11 C12 121.3(9) no
C11 C12 C13 119.9(9) no
C12 C13 C14 116.6(10) no
C13 C14 C15 120.9(9) no
N1 C15 C14 121.9(8) no
N2 C21 C22 119.7(11) no
C21 C22 C23 120.0(11) no
C22 C23 C24 119.5(11) no
C23 C24 C25 117.2(12) no
N2 C25 C24 122.3(10) no
N3 C31 C32 121.7(10) no
C31 C32 C33 115.4(11) no
C32 C33 C34 123.2(11) no
C33 C34 C35 118.5(11) no
N3 C35 C34 119.1(10) no
N4 C41 C42 122.5(10) no
C41 C42 C43 118.7(10) no
C42 C43 C44 119.4(11) no
C43 C44 C45 119.0(10) no
N4 C45 C44 121.3(9) no

loop_
_geom_bond_atom_site_label_1
_geom_bond_atom_site_label_2
_geom_bond_distance
_geom_bond_publ_flag
Mo1 Mo2 2.8370(10) yes
Mo1 S1 2.313(2) yes
Mo1 S2 2.317(2) yes
Mo1 Cl1 2.473(2) yes
Mo1 O1 1.701(5) yes
Mo1 N1 2.492(7) yes
Mo1 N2 2.305(7) yes
Mo2 S1 2.306(2) yes
Mo2 S2 2.325(2) yes
Mo2 Cl2 2.461(2) yes
Mo2 O2 1.687(5) yes
Mo2 N3 2.335(7) yes
Mo2 N4 2.445(7) yes
N1 C11 1.361(8) no
N1 C15 1.362(9) no
N2 C21 1.346(10) no
N2 C25 1.335(11) no
N3 C31 1.357(11) no
N3 C35 1.369(10) no
N4 C41 1.366(9) no
N4 C45 1.379(10) no
C11 C12 1.416(13) no
C12 C13 1.426(12) no
C13 C14 1.409(11) no
C14 C15 1.392(11) no
C21 C22 1.429(12) no
C22 C23 1.385(15) no
C23 C24 1.411(15) no
C24 C25 1.426(11) no
C31 C32 1.410(11) no
C32 C33 1.404(15) no
C33 C34 1.39(2) no
C34 C35 1.402(11) no
C41 C42 1.378(13) no
C42 C43 1.421(13) no
C43 C44 1.409(12) no
C44 C45 1.396(12) no
